data_2216269
loop_
_publ_author_name
'Yang Rui'
'Liu Yu-Qi'
'Yang Wen'

_publ_section_title <i>catena</i>-Poly[diaquatris(\m~3~-biphenyl-2,2'-dicarboxylato)dierbium(III)]
_journal_coeditor_code BT2544
_journal_issue 12
_journal_name_full 'Acta Crystallographica Section E'
_journal_page_first m2899
_journal_page_last m2900
_journal_paper_doi 10.1107/S1600536807054633
_journal_volume 63
_journal_year 2007
_chemical_formula_iupac '[Er2 (C14 H8 O4)3 (H2 O)2]'
_chemical_formula_moiety 'C21 H14 Er O7'
_chemical_formula_sum 'C21 H14 Er O7'
_chemical_formula_weight 545.58
_chemical_name_systematic
;
catena-Poly[diaquatris(\m~3~-biphenyl-2,2'-dicarboxylato)dierbium(III)]
;
_space_group_IT_number 15
_symmetry_cell_setting monoclinic
_symmetry_space_group_name_Hall '-C 2yc'
_symmetry_space_group_name_H-M 'C 1 2/c 1'
_atom_sites_solution_hydrogens geom
_atom_sites_solution_primary direct
_atom_sites_solution_secondary difmap
_audit_creation_method SHELXL97
_cell_angle_alpha 90.00
_cell_angle_beta 104.1490(10)
_cell_angle_gamma 90.00
_cell_formula_units_Z 8
_cell_length_a 20.9203(19)
_cell_length_b 21.295(2)
_cell_length_c 8.1553(8)
_cell_measurement_temperature 298(2)
_cell_measurement_theta_max 28.25
_cell_measurement_theta_min 1.91
_cell_volume 3522.9(6)
_computing_cell_refinement 'SMART (Bruker, 2002)'
_computing_data_collection 'SMART (Bruker, 2002)'
_computing_data_reduction 'SAINT (Bruker, 2002)'
_computing_molecular_graphics 'SHELXTL (Bruker, 2002)'
_computing_publication_material 'SHELXTL (Bruker, 2002)'
_computing_structure_refinement 'SHELXL97 (Sheldrick, 1997)'
_computing_structure_solution 'SHELXS97 (Sheldrick, 1997)'
_diffrn_ambient_temperature 298(2)
_diffrn_measured_fraction_theta_full 0.998
_diffrn_measured_fraction_theta_max 0.935
_diffrn_measurement_device_type 'Bruker SMART CCD area-detector'
_diffrn_measurement_method '\f and \w'
_diffrn_radiation_monochromator graphite
_diffrn_radiation_source 'fine-focus sealed tube'
_diffrn_radiation_type MoK\a
_diffrn_radiation_wavelength 0.71073
_diffrn_reflns_av_R_equivalents 0.0347
_diffrn_reflns_av_sigmaI/netI 0.0429
_diffrn_reflns_limit_h_max 21
_diffrn_reflns_limit_h_min -26
_diffrn_reflns_limit_k_max 27
_diffrn_reflns_limit_k_min -27
_diffrn_reflns_limit_l_max 9
_diffrn_reflns_limit_l_min -10
_diffrn_reflns_number 11380
_diffrn_reflns_theta_full 25.00
_diffrn_reflns_theta_max 28.25
_diffrn_reflns_theta_min 1.91
_diffrn_standards_decay_% 0
_diffrn_standards_interval_count 0
_diffrn_standards_interval_time 0
_diffrn_standards_number 0
_exptl_absorpt_coefficient_mu 4.809
_exptl_absorpt_correction_T_max 0.424
_exptl_absorpt_correction_T_min 0.330
_exptl_absorpt_correction_type multi-scan
_exptl_absorpt_process_details '(SADABS; Sheldrick, 1996)'
_exptl_crystal_colour pink
_exptl_crystal_density_diffrn 2.057
_exptl_crystal_density_method 'not measured'
_exptl_crystal_description block
_exptl_crystal_F_000 2112
_exptl_crystal_size_max 0.25
_exptl_crystal_size_mid 0.20
_exptl_crystal_size_min 0.18
_refine_diff_density_max 0.920
_refine_diff_density_min -0.915
_refine_ls_extinction_method none
_refine_ls_goodness_of_fit_ref 0.999
_refine_ls_hydrogen_treatment constr
_refine_ls_matrix_type full
_refine_ls_number_parameters 263
_refine_ls_number_reflns 4076
_refine_ls_number_restraints 0
_refine_ls_restrained_S_all 0.999
_refine_ls_R_factor_all 0.0459
_refine_ls_R_factor_gt 0.0291
_refine_ls_shift/su_max 0.000
_refine_ls_shift/su_mean 0.000
_refine_ls_structure_factor_coef Fsqd
_refine_ls_weighting_details 'calc w = 1/[\s^2^(Fo^2^)+(0.0301P)^2^+1.0657P] where P=(Fo^2^+2Fc^2^)/3'
_refine_ls_weighting_scheme calc
_refine_ls_wR_factor_gt 0.0618
_refine_ls_wR_factor_ref 0.0687
_reflns_number_gt 3041
_reflns_number_total 4076
_reflns_threshold_expression I>2\s(I)
_cod_data_source_file bt2544.cif
_cod_data_source_block I
_cod_original_sg_symbol_H-M 'C 2/c'
_cod_database_code 2216269
_cod_database_fobs_code 2216269

loop_
_symmetry_equiv_pos_as_xyz
'x, y, z'
'-x, y, -z+1/2'
'x+1/2, y+1/2, z'
'-x+1/2, y+1/2, -z+1/2'
'-x, -y, -z'
'x, -y, z-1/2'
'-x+1/2, -y+1/2, -z'
'x+1/2, -y+1/2, z-1/2'

loop_
_atom_site_type_symbol
_atom_site_label
_atom_site_fract_x
_atom_site_fract_y
_atom_site_fract_z
_atom_site_U_iso_or_equiv
_atom_site_adp_type
_atom_site_calc_flag
_atom_site_refinement_flags
_atom_site_occupancy
Er Er1 0.0000 0.286068(11) -0.2500 0.01742(8) Uani d S 1
Er Er2 0.0000 0.207737(11) 0.2500 0.01666(8) Uani d S 1
O O1 0.03360(15) 0.35226(14) -0.0038(4) 0.0270(7) Uani d . 1
O O2 0.06559(15) 0.28775(12) 0.2149(4) 0.0224(7) Uani d . 1
O O3 -0.09534(15) 0.16647(14) 0.0661(4) 0.0294(8) Uani d . 1
O O4 -0.05676(14) 0.24656(14) -0.0475(3) 0.0231(7) Uani d . 1
O O6 -0.06811(15) 0.21025(12) -0.3784(4) 0.0237(7) Uani d . 1
O O7 -0.04653(16) 0.14925(14) -0.5796(4) 0.0272(7) Uani d . 1
O O5 0.08921(17) 0.35709(16) -0.2627(4) 0.0426(10) Uani d . 1
H H5A 0.1042 0.3822 -0.1812 0.051 Uiso d R 1
H H5C 0.1056 0.3568 -0.3483 0.051 Uiso d R 1
C C1 0.0780(2) 0.39592(19) 0.2697(5) 0.0208(9) Uani d . 1
C C2 0.0360(2) 0.44492(19) 0.2913(5) 0.0214(10) Uani d . 1
C C3 0.0629(2) 0.4955(2) 0.3965(6) 0.0311(12) Uani d . 1
H H3A 0.0358 0.5286 0.4112 0.037 Uiso calc R 1
C C4 0.1290(3) 0.4967(2) 0.4785(6) 0.0379(13) Uani d . 1
H H4A 0.1461 0.5310 0.5457 0.045 Uiso calc R 1
C C5 0.1697(3) 0.4476(2) 0.4613(6) 0.0365(12) Uani d . 1
H H5B 0.2139 0.4481 0.5188 0.044 Uiso calc R 1
C C6 0.1440(2) 0.3975(2) 0.3575(6) 0.0282(11) Uani d . 1
H H6A 0.1714 0.3643 0.3463 0.034 Uiso calc R 1
C C7 0.0566(2) 0.34130(19) 0.1496(6) 0.0194(9) Uani d . 1
C C8 -0.1672(2) 0.2098(2) -0.1767(6) 0.0236(10) Uani d . 1
C C9 -0.2079(3) 0.2597(2) -0.1626(6) 0.0355(12) Uani d . 1
H H9A -0.1921 0.2913 -0.0845 0.043 Uiso calc R 1
C C10 -0.2720(3) 0.2636(3) -0.2632(7) 0.0431(14) Uani d . 1
H H10A -0.2995 0.2966 -0.2502 0.052 Uiso calc R 1
C C11 -0.2937(3) 0.2176(3) -0.3821(7) 0.0406(15) Uani d . 1
H H11A -0.3359 0.2202 -0.4525 0.049 Uiso calc R 1
C C12 -0.2537(2) 0.1673(2) -0.3985(6) 0.0328(12) Uani d . 1
H H12A -0.2697 0.1366 -0.4792 0.039 Uiso calc R 1
C C13 -0.1897(2) 0.1619(2) -0.2959(5) 0.0234(10) Uani d . 1
C C14 -0.1518(2) 0.1043(2) -0.3118(5) 0.0255(10) Uani d . 1
C C15 -0.1762(3) 0.0473(2) -0.2683(6) 0.0381(13) Uani d . 1
H H15A -0.2135 0.0477 -0.2254 0.046 Uiso calc R 1
C C16 -0.1473(3) -0.0094(2) -0.2866(6) 0.0430(14) Uani d . 1
H H16A -0.1645 -0.0464 -0.2548 0.052 Uiso calc R 1
C C17 -0.0926(3) -0.0112(2) -0.3524(7) 0.0415(14) Uani d . 1
H H17A -0.0719 -0.0491 -0.3625 0.050 Uiso calc R 1
C C18 -0.0690(3) 0.0440(2) -0.4027(6) 0.0329(12) Uani d . 1
H H18A -0.0332 0.0426 -0.4513 0.039 Uiso calc R 1
C C19 -0.0969(2) 0.1018(2) -0.3835(5) 0.0218(10) Uani d . 1
C C20 -0.1019(2) 0.20617(19) -0.0487(6) 0.0220(10) Uani d . 1
C C21 -0.0687(2) 0.15816(19) -0.4508(5) 0.0204(9) Uani d . 1

loop_
_atom_site_aniso_label
_atom_site_aniso_U_11
_atom_site_aniso_U_22
_atom_site_aniso_U_33
_atom_site_aniso_U_12
_atom_site_aniso_U_13
_atom_site_aniso_U_23
Er1 0.02072(17) 0.01736(14) 0.01423(15) 0.000 0.00441(12) 0.000
Er2 0.02009(16) 0.01609(14) 0.01403(15) 0.000 0.00461(12) 0.000
O1 0.040(2) 0.0251(17) 0.0147(16) -0.0022(14) 0.0055(15) 0.0003(12)
O2 0.0242(18) 0.0203(16) 0.0225(17) -0.0009(12) 0.0056(14) 0.0025(12)
O3 0.0293(19) 0.0292(18) 0.0260(18) -0.0065(14) -0.0004(15) 0.0065(14)
O4 0.0234(18) 0.0301(17) 0.0150(16) -0.0055(13) 0.0032(14) 0.0009(12)
O6 0.0251(18) 0.0239(17) 0.0243(18) -0.0046(12) 0.0101(15) -0.0036(12)
O7 0.041(2) 0.0248(16) 0.0201(17) -0.0063(14) 0.0161(16) -0.0021(13)
O5 0.050(2) 0.051(2) 0.033(2) -0.0262(18) 0.0206(18) -0.0179(17)
C1 0.026(3) 0.020(2) 0.019(2) -0.0024(18) 0.010(2) -0.0031(17)
C2 0.032(3) 0.018(2) 0.018(2) -0.0043(17) 0.012(2) -0.0005(16)
C3 0.037(3) 0.023(2) 0.040(3) -0.005(2) 0.022(3) -0.008(2)
C4 0.046(4) 0.035(3) 0.036(3) -0.013(2) 0.016(3) -0.016(2)
C5 0.029(3) 0.050(3) 0.029(3) -0.008(2) 0.005(2) -0.013(2)
C6 0.032(3) 0.030(3) 0.025(3) -0.001(2) 0.012(2) -0.005(2)
C7 0.016(2) 0.018(2) 0.028(2) 0.0001(17) 0.0117(19) 0.0004(17)
C8 0.017(2) 0.033(3) 0.020(2) -0.0025(18) 0.005(2) 0.0062(18)
C9 0.037(3) 0.045(3) 0.028(3) 0.007(2) 0.016(3) 0.006(2)
C10 0.030(3) 0.057(4) 0.049(4) 0.012(3) 0.023(3) 0.018(3)
C11 0.017(3) 0.068(4) 0.037(3) -0.005(2) 0.005(2) 0.024(3)
C12 0.024(3) 0.048(3) 0.023(3) -0.011(2) 0.000(2) 0.010(2)
C13 0.017(2) 0.033(2) 0.022(2) -0.0061(19) 0.0065(19) 0.0066(19)
C14 0.026(3) 0.032(3) 0.013(2) -0.013(2) -0.004(2) 0.0005(18)
C15 0.037(3) 0.047(3) 0.030(3) -0.017(2) 0.006(2) 0.008(2)
C16 0.061(4) 0.028(3) 0.033(3) -0.017(3) -0.001(3) 0.012(2)
C17 0.058(4) 0.024(3) 0.037(3) -0.008(3) 0.000(3) 0.001(2)
C18 0.046(3) 0.029(3) 0.021(3) -0.005(2) 0.003(2) 0.000(2)
C19 0.023(2) 0.027(2) 0.014(2) -0.0055(18) 0.0020(19) 0.0021(17)
C20 0.021(2) 0.028(2) 0.018(2) 0.0008(18) 0.007(2) -0.0044(17)
C21 0.020(2) 0.023(2) 0.017(2) -0.0014(18) 0.0013(19) 0.0039(17)

loop_
_atom_type_symbol
_atom_type_description
_atom_type_scat_dispersion_real
_atom_type_scat_dispersion_imag
_atom_type_scat_source
C C 0.0033 0.0016 'International Tables Vol C Tables 4.2.6.8 and 6.1.1.4'
H H 0.0000 0.0000 'International Tables Vol C Tables 4.2.6.8 and 6.1.1.4'
O O 0.0106 0.0060 'International Tables Vol C Tables 4.2.6.8 and 6.1.1.4'
Er Er -0.2586 4.9576 'International Tables Vol C Tables 4.2.6.8 and 6.1.1.4'

loop_
_geom_angle_atom_site_label_1
_geom_angle_atom_site_label_2
_geom_angle_atom_site_label_3
_geom_angle_site_symmetry_1
_geom_angle_site_symmetry_3
_geom_angle
_geom_angle_publ_flag
O6 Er1 O6 . 2_554 87.60(15) y
O6 Er1 O4 . 2_554 77.96(10) y
O6 Er1 O4 2_554 2_554 72.81(10) ?
O6 Er1 O4 . . 72.81(10) y
O6 Er1 O4 2_554 . 77.96(10) ?
O4 Er1 O4 2_554 . 139.12(14) y
O6 Er1 O1 . . 146.49(10) y
O6 Er1 O1 2_554 . 90.54(11) y
O4 Er1 O1 2_554 . 133.02(10) y
O4 Er1 O1 . . 74.08(10) y
O6 Er1 O1 . 2_554 90.54(11) y
O6 Er1 O1 2_554 2_554 146.49(10) ?
O4 Er1 O1 2_554 2_554 74.08(10) ?
O4 Er1 O1 . 2_554 133.02(10) ?
O1 Er1 O1 . 2_554 108.51(14) y
O6 Er1 O5 . . 147.08(11) y
O6 Er1 O5 2_554 . 93.51(12) ?
O4 Er1 O5 2_554 . 71.04(10) ?
O4 Er1 O5 . . 139.53(10) y
O1 Er1 O5 . . 66.43(10) ?
O1 Er1 O5 2_554 . 70.78(11) ?
O6 Er1 O5 . 2_554 93.51(12) ?
O6 Er1 O5 2_554 2_554 147.08(11) y
O4 Er1 O5 2_554 2_554 139.53(10) ?
O4 Er1 O5 . 2_554 71.04(10) ?
O1 Er1 O5 . 2_554 70.78(11) ?
O1 Er1 O5 2_554 2_554 66.43(10) y
O5 Er1 O5 . 2_554 102.79(17) ?
O2 Er2 O2 . 2 81.52(14) ?
O2 Er2 O7 . 1_556 149.88(11) y
O2 Er2 O7 2 1_556 88.36(11) ?
O2 Er2 O7 . 2_554 88.36(11) ?
O2 Er2 O7 2 2_554 149.88(11) ?
O7 Er2 O7 1_556 2_554 112.99(15) ?
O2 Er2 O3 . . 130.55(11) ?
O2 Er2 O3 2 . 85.16(11) ?
O7 Er2 O3 1_556 . 76.13(11) ?
O7 Er2 O3 2_554 . 80.06(11) ?
O2 Er2 O3 . 2 85.16(11) ?
O2 Er2 O3 2 2 130.55(11) ?
O7 Er2 O3 1_556 2 80.06(11) ?
O7 Er2 O3 2_554 2 76.13(11) ?
O3 Er2 O3 . 2 136.14(15) ?
O2 Er2 O4 . 2 73.76(10) ?
O2 Er2 O4 2 2 77.94(10) ?
O7 Er2 O4 1_556 2 76.40(10) ?
O7 Er2 O4 2_554 2 126.24(10) y
O3 Er2 O4 . 2 148.00(10) y
O3 Er2 O4 2 2 52.62(9) y
O2 Er2 O4 . . 77.94(10) ?
O2 Er2 O4 2 . 73.76(10) ?
O7 Er2 O4 1_556 . 126.24(10) ?
O7 Er2 O4 2_554 . 76.40(10) ?
O3 Er2 O4 . . 52.62(9) ?
O3 Er2 O4 2 . 148.00(10) ?
O4 Er2 O4 2 . 142.37(13) ?
O2 Er2 C20 . . 104.77(12) ?
O2 Er2 C20 2 . 76.29(11) ?
O7 Er2 C20 1_556 . 100.19(12) ?
O7 Er2 C20 2_554 . 79.05(12) ?
O3 Er2 C20 . . 25.90(10) ?
O3 Er2 C20 2 . 152.97(11) ?
O4 Er2 C20 2 . 154.10(10) ?
O4 Er2 C20 . . 26.89(10) ?
O2 Er2 C20 . 2 76.29(11) ?
O2 Er2 C20 2 2 104.77(12) ?
O7 Er2 C20 1_556 2 79.05(12) ?
O7 Er2 C20 2_554 2 100.19(12) ?
O3 Er2 C20 . 2 152.97(11) ?
O3 Er2 C20 2 2 25.90(10) ?
O4 Er2 C20 2 2 26.89(10) ?
O4 Er2 C20 . 2 154.10(10) ?
C20 Er2 C20 . 2 178.64(17) ?
C7 O1 Er1 . . 133.4(3) ?
C7 O2 Er2 . . 135.3(3) ?
C20 O3 Er2 . . 98.4(3) ?
C20 O4 Er1 . . 135.9(3) ?
C20 O4 Er2 . . 87.7(3) ?
Er1 O4 Er2 . . 124.72(12) ?
C21 O6 Er1 . . 142.2(3) ?
C21 O7 Er2 . 1_554 137.0(3) ?
Er1 O5 H5A . . 120.0 ?
Er1 O5 H5C . . 120.0 ?
H5A O5 H5C . . 120.0 ?
C6 C1 C2 . . 119.4(4) ?
C6 C1 C7 . . 116.8(4) ?
C2 C1 C7 . . 123.8(4) ?
C1 C2 C3 . . 118.5(4) ?
C1 C2 C2 . 2 122.5(3) ?
C3 C2 C2 . 2 119.0(3) ?
C4 C3 C2 . . 120.9(4) ?
C4 C3 H3A . . 119.5 ?
C2 C3 H3A . . 119.5 ?
C5 C4 C3 . . 120.5(5) ?
C5 C4 H4A . . 119.8 ?
C3 C4 H4A . . 119.8 ?
C4 C5 C6 . . 119.3(5) ?
C4 C5 H5B . . 120.3 ?
C6 C5 H5B . . 120.3 ?
C5 C6 C1 . . 121.4(4) ?
C5 C6 H6A . . 119.3 ?
C1 C6 H6A . . 119.3 ?
O1 C7 O2 . . 125.2(4) ?
O1 C7 C1 . . 119.0(4) ?
O2 C7 C1 . . 115.7(4) ?
C9 C8 C13 . . 120.3(5) ?
C9 C8 C20 . . 117.0(4) ?
C13 C8 C20 . . 122.4(4) ?
C8 C9 C10 . . 121.3(5) ?
C8 C9 H9A . . 119.3 ?
C10 C9 H9A . . 119.3 ?
C11 C10 C9 . . 118.5(5) ?
C11 C10 H10A . . 120.8 ?
C9 C10 H10A . . 120.8 ?
C10 C11 C12 . . 121.0(5) ?
C10 C11 H11A . . 119.5 ?
C12 C11 H11A . . 119.5 ?
C11 C12 C13 . . 121.2(5) ?
C11 C12 H12A . . 119.4 ?
C13 C12 H12A . . 119.4 ?
C12 C13 C8 . . 117.6(4) ?
C12 C13 C14 . . 118.0(4) ?
C8 C13 C14 . . 124.2(4) ?
C15 C14 C19 . . 117.3(4) ?
C15 C14 C13 . . 117.4(4) ?
C19 C14 C13 . . 125.1(4) ?
C16 C15 C14 . . 122.5(5) ?
C16 C15 H15A . . 118.8 ?
C14 C15 H15A . . 118.8 ?
C15 C16 C17 . . 119.8(5) ?
C15 C16 H16A . . 120.1 ?
C17 C16 H16A . . 120.1 ?
C16 C17 C18 . . 119.0(5) ?
C16 C17 H17A . . 120.5 ?
C18 C17 H17A . . 120.5 ?
C17 C18 C19 . . 122.2(5) ?
C17 C18 H18A . . 118.9 ?
C19 C18 H18A . . 118.9 ?
C18 C19 C14 . . 119.2(4) ?
C18 C19 C21 . . 117.0(4) ?
C14 C19 C21 . . 123.6(4) ?
O3 C20 O4 . . 120.5(4) ?
O3 C20 C8 . . 118.1(4) ?
O4 C20 C8 . . 121.0(4) ?
O3 C20 Er2 . . 55.7(2) ?
O4 C20 Er2 . . 65.4(2) ?
C8 C20 Er2 . . 164.9(3) ?
O6 C21 O7 . . 124.1(4) ?
O6 C21 C19 . . 119.7(4) ?
O7 C21 C19 . . 116.2(4) ?

loop_
_geom_bond_atom_site_label_1
_geom_bond_atom_site_label_2
_geom_bond_site_symmetry_2
_geom_bond_distance
_geom_bond_publ_flag
Er1 O6 . 2.237(3) y
Er1 O6 2_554 2.237(3) ?
Er1 O4 2_554 2.409(3) ?
Er1 O4 . 2.409(3) y
Er1 O1 . 2.413(3) y
Er1 O1 2_554 2.413(3) ?
Er1 O5 . 2.424(3) y
Er1 O5 2_554 2.424(3) ?
Er2 O2 . 2.250(3) y
Er2 O2 2 2.250(3) y
Er2 O7 1_556 2.256(3) ?
Er2 O7 2_554 2.256(3) ?
Er2 O3 . 2.353(3) y
Er2 O3 2 2.353(3) ?
Er2 O4 2 2.563(3) y
Er2 O4 . 2.563(3) ?
Er2 C20 . 2.817(5) ?
Er2 C20 2 2.817(5) ?
O1 C7 . 1.248(5) ?
O2 C7 . 1.253(5) ?
O3 C20 . 1.244(5) ?
O4 C20 . 1.275(5) ?
O6 C21 . 1.255(5) ?
O7 C21 . 1.263(5) ?
O7 Er2 1_554 2.256(3) ?
O5 H5A . 0.8501 ?
O5 H5C . 0.8499 ?
C1 C6 . 1.391(6) ?
C1 C2 . 1.403(6) ?
C1 C7 . 1.516(6) ?
C2 C3 . 1.406(6) ?
C2 C2 2 1.492(9) ?
C3 C4 . 1.381(7) ?
C3 H3A . 0.9300 ?
C4 C5 . 1.377(7) ?
C4 H4A . 0.9300 ?
C5 C6 . 1.386(6) ?
C5 H5B . 0.9300 ?
C6 H6A . 0.9300 ?
C8 C9 . 1.384(6) ?
C8 C13 . 1.408(6) ?
C8 C20 . 1.505(6) ?
C9 C10 . 1.393(7) ?
C9 H9A . 0.9300 ?
C10 C11 . 1.376(8) ?
C10 H10A . 0.9300 ?
C11 C12 . 1.384(7) ?
C11 H11A . 0.9300 ?
C12 C13 . 1.399(6) ?
C12 H12A . 0.9300 ?
C13 C14 . 1.485(6) ?
C14 C15 . 1.396(6) ?
C14 C19 . 1.410(6) ?
C15 C16 . 1.374(7) ?
C15 H15A . 0.9300 ?
C16 C17 . 1.378(7) ?
C16 H16A . 0.9300 ?
C17 C18 . 1.376(6) ?
C17 H17A . 0.9300 ?
C18 C19 . 1.387(6) ?
C18 H18A . 0.9300 ?
C19 C21 . 1.500(5) ?
